data_4025544
loop_
_publ_author_name
'Raju Ghosh'
'N. N. Adarsh'
'Amitabha Sarkar'

_publ_section_title
;
 A Novel, Air-Stable Phosphine Ligand for the Palladium-Catalyzed
 Suzuki-Miyaura Cross-Coupling Reaction of Chloro Arenes
;
_journal_name_full 'Journal of Organic Chemistry'
_journal_page_first 5320
_journal_page_last 5322
_journal_paper_doi 10.1021/jo100643j
_journal_volume 75
_journal_year 2010
_chemical_formula_sum 'C32 H25 Cl2 N P2 Pd'
_chemical_formula_weight 662.77
_chemical_name_systematic
; 
 ? 
;
_space_group_IT_number 4
_symmetry_cell_setting monoclinic
_symmetry_space_group_name_Hall 'P 2yb'
_symmetry_space_group_name_H-M 'P 1 21 1'
_atom_sites_solution_primary direct
_atom_sites_solution_secondary difmap
_audit_creation_method SHELXL-97
_cell_angle_alpha 90.00
_cell_angle_beta 112.051(6)
_cell_angle_gamma 90.00
_cell_formula_units_Z 2
_cell_length_a 9.989(5)
_cell_length_b 15.244(8)
_cell_length_c 10.041(5)
_cell_measurement_temperature 298(2)
_cell_volume 1417.1(12)
_computing_cell_refinement 'Bruker Apex II'
_computing_data_collection 'Bruker Apex II'
_computing_data_reduction SAINT
_computing_molecular_graphics 'Mercury 2.3'
_computing_publication_material 'Bruker Apex II'
_computing_structure_refinement 'SHELXL-97 (Sheldrick, 1997)'
_computing_structure_solution 'SHELXS-97 (Sheldrick, 1990)'
_diffrn_ambient_temperature 298(2)
_diffrn_detector_area_resol_mean 3
_diffrn_measured_fraction_theta_full 0.997
_diffrn_measured_fraction_theta_max 0.997
_diffrn_measurement_device_type 'bruker ccd area detector'
_diffrn_measurement_method 'omega scan'
_diffrn_radiation_monochromator graphite
_diffrn_radiation_source 'fine-focus sealed tube'
_diffrn_radiation_type MoK\a
_diffrn_radiation_wavelength 0.71073
_diffrn_reflns_av_R_equivalents 0.0432
_diffrn_reflns_av_sigmaI/netI 0.0471
_diffrn_reflns_limit_h_max 9
_diffrn_reflns_limit_h_min -9
_diffrn_reflns_limit_k_max 15
_diffrn_reflns_limit_k_min -15
_diffrn_reflns_limit_l_max 9
_diffrn_reflns_limit_l_min -9
_diffrn_reflns_number 8670
_diffrn_reflns_theta_full 20.68
_diffrn_reflns_theta_max 20.68
_diffrn_reflns_theta_min 2.20
_exptl_absorpt_coefficient_mu 0.979
_exptl_absorpt_correction_T_max 0.9807
_exptl_absorpt_correction_T_min 0.8915
_exptl_absorpt_correction_type multi-scan
_exptl_absorpt_process_details sadabs
_exptl_crystal_colour yellow
_exptl_crystal_density_diffrn 1.553
_exptl_crystal_density_method 'not measured'
_exptl_crystal_description plate
_exptl_crystal_F_000 668
_exptl_crystal_size_max 0.12
_exptl_crystal_size_mid 0.06
_exptl_crystal_size_min 0.02
_refine_diff_density_max 2.479
_refine_diff_density_min -1.935
_refine_diff_density_rms 0.209
_refine_ls_abs_structure_details 'Flack H D (1983), Acta Cryst. A39, 876-881'
_refine_ls_abs_structure_Flack 0.20(16)
_refine_ls_extinction_method none
_refine_ls_goodness_of_fit_ref 1.063
_refine_ls_matrix_type full
_refine_ls_number_parameters 176
_refine_ls_number_reflns 2894
_refine_ls_number_restraints 19
_refine_ls_restrained_S_all 1.062
_refine_ls_R_factor_all 0.1113
_refine_ls_R_factor_gt 0.1064
_refine_ls_shift/su_max 0.081
_refine_ls_shift/su_mean 0.006
_refine_ls_structure_factor_coef Fsqd
_refine_ls_weighting_details 'calc w=1/[\s^2^(Fo^2^)+(0.1396P)^2^+42.9862P] where P=(Fo^2^+2Fc^2^)/3'
_refine_ls_weighting_scheme calc
_refine_ls_wR_factor_gt 0.2856
_refine_ls_wR_factor_ref 0.2897
_reflns_number_gt 2688
_reflns_number_total 2894
_reflns_threshold_expression >2sigma(I)
_cod_data_source_file jo100643j_si_002.cif
_cod_data_source_block rg02l2_0m
_cod_original_cell_volume 1417.1(13)
_cod_database_code 4025544

loop_
_symmetry_equiv_pos_as_xyz
'x, y, z'
'-x, y+1/2, -z'

loop_
_atom_site_label
_atom_site_type_symbol
_atom_site_fract_x
_atom_site_fract_y
_atom_site_fract_z
_atom_site_U_iso_or_equiv
_atom_site_adp_type
_atom_site_occupancy
_atom_site_symmetry_multiplicity
_atom_site_calc_flag
_atom_site_refinement_flags
_atom_site_disorder_assembly
_atom_site_disorder_group
Pd1 Pd -0.08870(18) 0.41887(18) 0.64903(17) 0.0406(6) Uani 1 1 d . . .
P2 P 0.1491(6) 0.4078(5) 0.7007(6) 0.0415(17) Uani 1 1 d . . .
P1 P -0.0745(7) 0.4337(4) 0.8735(7) 0.0407(17) Uani 1 1 d . . .
Cl1 Cl -0.3401(7) 0.4306(6) 0.5829(7) 0.0596(19) Uani 1 1 d . . .
Cl2 Cl -0.1121(8) 0.4042(6) 0.4092(6) 0.065(2) Uani 1 1 d . . .
N1 N 0.0916(19) 0.4638(12) 1.000(2) 0.061(6) Uiso 1 1 d D . .
C1 C -0.184(3) 0.5216(17) 0.904(3) 0.044(6) Uiso 1 1 d . . .
C2 C -0.278(3) 0.508(2) 0.962(3) 0.069(8) Uiso 1 1 d . . .
C3 C -0.362(4) 0.587(3) 0.988(4) 0.090(10) Uiso 1 1 d . . .
C4 C -0.326(3) 0.664(2) 0.957(4) 0.068(8) Uiso 1 1 d . . .
C5 C -0.217(5) 0.673(3) 0.904(4) 0.098(12) Uiso 1 1 d . . .
C6 C -0.149(3) 0.607(2) 0.864(3) 0.071(9) Uiso 1 1 d . . .
C7 C -0.130(3) 0.3352(17) 0.936(3) 0.048(7) Uiso 1 1 d . . .
C8 C -0.220(4) 0.273(2) 0.838(4) 0.077(9) Uiso 1 1 d . . .
C9 C -0.277(5) 0.198(3) 0.888(5) 0.105(13) Uiso 1 1 d . . .
C10 C -0.233(4) 0.190(2) 1.046(4) 0.082(10) Uiso 1 1 d . . .
C11 C -0.159(4) 0.245(3) 1.121(4) 0.081(10) Uiso 1 1 d . . .
C12 C -0.100(4) 0.318(2) 1.082(4) 0.072(9) Uiso 1 1 d . . .
C13 C 0.114(2) 0.4871(13) 1.143(2) 0.052(7) Uiso 1 1 d D . .
C14 C 0.260(2) 0.470(2) 1.226(3) 0.087(11) Uiso 1 1 d D . .
C15 C 0.3366(18) 0.4343(18) 1.147(2) 0.060(7) Uiso 1 1 d D . .
C16 C 0.4772(18) 0.4026(14) 1.2064(18) 0.038 Uiso 1 1 d D . .
C17 C 0.490(3) 0.3786(18) 1.0765(19) 0.070(9) Uiso 1 1 d D . .
C18 C 0.4070(19) 0.3716(16) 0.929(2) 0.056(7) Uiso 1 1 d D . .
C19 C 0.264(2) 0.3985(15) 0.896(2) 0.048(7) Uiso 1 1 d D . .
C20 C 0.2246(18) 0.4315(10) 1.0068(18) 0.068(8) Uiso 1 1 d D . .
C21 C 0.220(3) 0.5054(16) 0.647(3) 0.037(6) Uiso 1 1 d . . .
C22 C 0.118(3) 0.5791(19) 0.581(3) 0.058(7) Uiso 1 1 d . . .
C23 C 0.173(3) 0.653(2) 0.538(3) 0.060(8) Uiso 1 1 d . . .
C24 C 0.311(3) 0.6578(19) 0.548(3) 0.053(8) Uiso 1 1 d . . .
C25 C 0.406(4) 0.593(2) 0.622(4) 0.084(10) Uiso 1 1 d . . .
C26 C 0.359(3) 0.5148(18) 0.661(3) 0.054(7) Uiso 1 1 d . . .
C27 C 0.200(3) 0.315(2) 0.625(3) 0.063(9) Uiso 1 1 d D . .
C28 C 0.254(3) 0.320(2) 0.516(3) 0.063(8) Uiso 1 1 d D . .
C29 C 0.307(3) 0.2384(16) 0.473(3) 0.042 Uiso 1 1 d . . .
C30 C 0.298(5) 0.151(3) 0.555(5) 0.107(14) Uiso 1 1 d . . .
C31 C 0.221(4) 0.156(2) 0.632(4) 0.074(9) Uiso 1 1 d . . .
C32 C 0.189(3) 0.2311(19) 0.689(3) 0.059(7) Uiso 1 1 d . . .

loop_
_atom_site_aniso_label
_atom_site_aniso_U_11
_atom_site_aniso_U_22
_atom_site_aniso_U_33
_atom_site_aniso_U_23
_atom_site_aniso_U_13
_atom_site_aniso_U_12
Pd1 0.0438(10) 0.0386(10) 0.0358(10) -0.0076(11) 0.0109(7) -0.0066(10)
P2 0.042(3) 0.036(4) 0.047(3) -0.001(4) 0.016(3) -0.003(4)
P1 0.055(4) 0.023(4) 0.050(4) -0.009(3) 0.027(3) -0.003(3)
Cl1 0.050(3) 0.050(5) 0.073(4) 0.006(5) 0.016(3) 0.003(4)
Cl2 0.089(5) 0.066(6) 0.031(3) -0.010(4) 0.013(3) -0.004(5)

loop_
_atom_type_symbol
_atom_type_description
_atom_type_scat_dispersion_real
_atom_type_scat_dispersion_imag
_atom_type_scat_source
C C 0.0033 0.0016 'International Tables Vol C Tables 4.2.6.8 and 6.1.1.4'
H H 0.0000 0.0000 'International Tables Vol C Tables 4.2.6.8 and 6.1.1.4'
N N 0.0061 0.0033 'International Tables Vol C Tables 4.2.6.8 and 6.1.1.4'
P P 0.1023 0.0942 'International Tables Vol C Tables 4.2.6.8 and 6.1.1.4'
Cl Cl 0.1484 0.1585 'International Tables Vol C Tables 4.2.6.8 and 6.1.1.4'
Pd Pd -0.9988 1.0072 'International Tables Vol C Tables 4.2.6.8 and 6.1.1.4'

loop_
_geom_angle_atom_site_label_1
_geom_angle_atom_site_label_2
_geom_angle_atom_site_label_3
_geom_angle
_geom_angle_site_symmetry_1
_geom_angle_site_symmetry_3
_geom_angle_publ_flag
P1 Pd1 P2 96.6(2) . . ?
P1 Pd1 Cl2 178.0(3) . . ?
P2 Pd1 Cl2 85.3(2) . . ?
P1 Pd1 Cl1 86.2(2) . . ?
P2 Pd1 Cl1 177.2(3) . . ?
Cl2 Pd1 Cl1 91.9(3) . . ?
C27 P2 C21 109.0(10) . . ?
C27 P2 C19 103.1(12) . . ?
C21 P2 C19 102.6(11) . . ?
C27 P2 Pd1 114.2(11) . . ?
C21 P2 Pd1 111.6(9) . . ?
C19 P2 Pd1 115.3(6) . . ?
N1 P1 C7 107.5(11) . . ?
N1 P1 C1 98.7(11) . . ?
C7 P1 C1 105.8(10) . . ?
N1 P1 Pd1 116.9(7) . . ?
C7 P1 Pd1 111.1(9) . . ?
C1 P1 Pd1 115.6(9) . . ?
C20 N1 C13 104.8(17) . . ?
C20 N1 P1 124.9(13) . . ?
C13 N1 P1 124.0(14) . . ?
C2 C1 C6 124(3) . . ?
C2 C1 P1 123(2) . . ?
C6 C1 P1 113(2) . . ?
C1 C2 C3 119(3) . . ?
C4 C3 C2 117(3) . . ?
C3 C4 C5 120(3) . . ?
C6 C5 C4 126(4) . . ?
C5 C6 C1 113(3) . . ?
C12 C7 C8 115(3) . . ?
C12 C7 P1 123(2) . . ?
C8 C7 P1 121(2) . . ?
C7 C8 C9 121(3) . . ?
C8 C9 C10 116(3) . . ?
C11 C10 C9 119(4) . . ?
C10 C11 C12 129(4) . . ?
C11 C12 C7 120(3) . . ?
C14 C13 N1 107(2) . . ?
C13 C14 C15 113(2) . . ?
C16 C15 C14 124.6(17) . . ?
C16 C15 C20 134.7(18) . . ?
C14 C15 C20 100.2(17) . . ?
C15 C16 C17 96.8(18) . . ?
C18 C17 C16 141(2) . . ?
C17 C18 C19 112(2) . . ?
C18 C19 C20 118.7(18) . . ?
C18 C19 P2 116.1(13) . . ?
C20 C19 P2 124.1(13) . . ?
N1 C20 C19 129.4(16) . . ?
N1 C20 C15 114.5(15) . . ?
C19 C20 C15 116.1(17) . . ?
C26 C21 C22 118(2) . . ?
C26 C21 P2 124(2) . . ?
C22 C21 P2 118.1(19) . . ?
C23 C22 C21 118(2) . . ?
C24 C23 C22 122(3) . . ?
C23 C24 C25 119(3) . . ?
C24 C25 C26 122(3) . . ?
C21 C26 C25 120(3) . . ?
C28 C27 C32 121(3) . . ?
C28 C27 P2 123(2) . . ?
C32 C27 P2 115.8(18) . . ?
C27 C28 C29 117(3) . . ?
C28 C29 C30 117(2) . . ?
C31 C30 C29 116(4) . . ?
C30 C31 C32 126(4) . . ?
C31 C32 C27 119(3) . . ?

loop_
_geom_bond_atom_site_label_1
_geom_bond_atom_site_label_2
_geom_bond_distance
_geom_bond_site_symmetry_2
_geom_bond_publ_flag
Pd1 P1 2.216(6) . ?
Pd1 P2 2.240(6) . ?
Pd1 Cl2 2.341(6) . ?
Pd1 Cl1 2.351(7) . ?
P2 C27 1.77(3) . ?
P2 C21 1.81(3) . ?
P2 C19 1.87(2) . ?
P1 N1 1.73(2) . ?
P1 C7 1.79(3) . ?
P1 C1 1.83(3) . ?
N1 C20 1.395(10) . ?
N1 C13 1.406(10) . ?
C1 C2 1.29(4) . ?
C1 C6 1.44(4) . ?
C2 C3 1.53(5) . ?
C3 C4 1.30(5) . ?
C4 C5 1.39(5) . ?
C5 C6 1.35(5) . ?
C7 C12 1.41(4) . ?
C7 C8 1.42(4) . ?
C8 C9 1.45(5) . ?
C9 C10 1.49(6) . ?
C10 C11 1.18(5) . ?
C11 C12 1.38(5) . ?
C13 C14 1.405(10) . ?
C14 C15 1.408(10) . ?
C15 C16 1.391(10) . ?
C15 C20 1.432(10) . ?
C16 C17 1.404(10) . ?
C17 C18 1.400(10) . ?
C18 C19 1.403(10) . ?
C19 C20 1.403(10) . ?
C21 C26 1.35(4) . ?
C21 C22 1.49(4) . ?
C22 C23 1.39(4) . ?
C23 C24 1.34(4) . ?
C24 C25 1.38(4) . ?
C25 C26 1.39(4) . ?
C27 C28 1.399(10) . ?
C27 C32 1.45(4) . ?
C28 C29 1.48(4) . ?
C29 C30 1.59(5) . ?
C30 C31 1.28(5) . ?
C31 C32 1.37(4) . ?
